data_7249187
loop_
_publ_author_name
'Feng, Jialin'
'Mu, Jianshuai'
'Liu, Zhengyu'
'Cheng, Lin'
'Li, Siyu'
'Cheng, Xin'
'Zhang, Shaowei'
'Meng, Xin'
'Wang, Ying'

_publ_section_title
;
 Solvent- and tatrz-induced single-crystal-to-single-crystal
 transformations within cobalt(ii)-triazole MOFs: a luminescent probe for
 frankincense
;
_journal_issue 36
_journal_name_full CrystEngComm
_journal_page_first 4953
_journal_page_last 4957
_journal_paper_doi 10.1039/D4CE00360H
_journal_volume 26
_journal_year 2024
_chemical_formula_moiety 'C26 H18 Co N6 O5, C9 H6 N3'
_chemical_formula_sum 'C35 H24 Co N9 O5'
_chemical_formula_weight 709.56
_space_group_crystal_system triclinic
_space_group_IT_number 2
_space_group_name_Hall '-P 1'
_space_group_name_H-M_alt 'P -1'
_atom_sites_solution_hydrogens mixed
_audit_creation_date 2024-04-25
_audit_creation_method
;
Olex2 1.5
(compiled 2024.02.16 svn.r378c4104 for OlexSys, GUI svn.r6928)
;
_audit_update_record
;
2024-06-27 deposited with the CCDC.	2024-08-01 downloaded from the CCDC.
;
_cell_angle_alpha 63.824(12)
_cell_angle_beta 70.563(13)
_cell_angle_gamma 79.963(13)
_cell_formula_units_Z 2
_cell_length_a 10.242(7)
_cell_length_b 12.786(8)
_cell_length_c 13.807(9)
_cell_measurement_reflns_used 911
_cell_measurement_temperature 296.15
_cell_measurement_theta_max 20.70
_cell_measurement_theta_min 2.30
_cell_volume 1529.4(17)
_computing_molecular_graphics 'Olex2 1.5 (Dolomanov et al., 2009)'
_computing_publication_material 'Olex2 1.5 (Dolomanov et al., 2009)'
_computing_structure_refinement 'SHELXL 2018/3 (Sheldrick, 2015)'
_diffrn_ambient_temperature 296.15
_diffrn_measured_fraction_theta_full 0.999
_diffrn_measured_fraction_theta_max 0.999
_diffrn_measurement_device_type 'CCD area detector'
_diffrn_measurement_method 'phi and omega scans'
_diffrn_radiation_monochromator graphite
_diffrn_radiation_type MoK\a
_diffrn_radiation_wavelength 0.71073
_diffrn_reflns_av_R_equivalents 0.0686
_diffrn_reflns_av_unetI/netI 0.1278
_diffrn_reflns_Laue_measured_fraction_full 0.999
_diffrn_reflns_Laue_measured_fraction_max 0.999
_diffrn_reflns_limit_h_max 12
_diffrn_reflns_limit_h_min -11
_diffrn_reflns_limit_k_max 16
_diffrn_reflns_limit_k_min -16
_diffrn_reflns_limit_l_max 17
_diffrn_reflns_limit_l_min -11
_diffrn_reflns_number 10068
_diffrn_reflns_point_group_measured_fraction_full 0.999
_diffrn_reflns_point_group_measured_fraction_max 0.999
_diffrn_reflns_theta_full 25.242
_diffrn_reflns_theta_max 26.500
_diffrn_reflns_theta_min 1.717
_exptl_absorpt_coefficient_mu 0.623
_exptl_absorpt_correction_T_max 0.7457
_exptl_absorpt_correction_T_min 0.5301
_exptl_absorpt_correction_type multi-scan
_exptl_absorpt_process_details
;
SADABS-2012/1 (Bruker,2012) was used for absorption correction.
wR2(int) was 0.1277 before and 0.0496 after correction.
The Ratio of minimum to maximum transmission is 0.7109.
The \l/2 correction factor is 0.0015.
;
_exptl_crystal_colour Pink
_exptl_crystal_density_diffrn 1.541
_exptl_crystal_description Block
_exptl_crystal_F_000 728
_exptl_crystal_size_max 0.22
_exptl_crystal_size_mid 0.21
_exptl_crystal_size_min 0.18
_refine_diff_density_max 0.450
_refine_diff_density_min -0.748
_refine_diff_density_rms 0.089
_refine_ls_extinction_method none
_refine_ls_goodness_of_fit_ref 0.981
_refine_ls_hydrogen_treatment constr
_refine_ls_matrix_type full
_refine_ls_number_parameters 452
_refine_ls_number_reflns 6330
_refine_ls_number_restraints 0
_refine_ls_restrained_S_all 0.981
_refine_ls_R_factor_all 0.1402
_refine_ls_R_factor_gt 0.0731
_refine_ls_shift/su_max 0.001
_refine_ls_shift/su_mean 0.000
_refine_ls_structure_factor_coef Fsqd
_refine_ls_weighting_details 'w=1/[\s^2^(Fo^2^)+(0.0810P)^2^] where P=(Fo^2^+2Fc^2^)/3'
_refine_ls_weighting_scheme calc
_refine_ls_wR_factor_gt 0.1637
_refine_ls_wR_factor_ref 0.1961
_reflns_Friedel_coverage 0.000
_reflns_number_gt 3431
_reflns_number_total 6330
_reflns_threshold_expression 'I > 2\s(I)'
_cod_data_source_file d4ce00360h2.cif
_cod_data_source_block n160612a
_cod_depositor_comments
;
The following automatic conversions were performed:

data item '_exptl_absorpt_correction_type' value 'Multi-scan' was
changed to 'multi-scan' in accordance with the
/home/data/users/saulius/crontab/automatic-downloads/rss-feeds/RSC/lib/dictionaries/cif_core.dic
dictionary named 'cif_core.dic' version 2.4.2 last updated on
2011-04-26.

Automatic conversion script
Id: cif_fix_values 8170 2020-07-09 18:12:32Z antanas 

 Adding full bibliography for 7249185--7249187.cif.
;
_cod_database_code 7249187
_shelx_shelxl_version_number 2018/3
_shelx_space_group_comment
;
The symmetry employed for this shelxl refinement is uniquely defined
by the following loop, which should always be used as a source of
symmetry information in preference to the above space-group names.
They are only intended as comments.
;
_shelx_estimated_absorpt_t_max 0.896
_shelx_estimated_absorpt_t_min 0.875
_olex2_refinement_description
;
1. Fixed Uiso
 At 1.2 times of:
  All C(H) groups
 At 1.5 times of:
  All O(H,H) groups
2.a Rotating group:
 O5(H5A,H5B)
2.b Aromatic/amide H refined with riding coordinates:
 C3(H3), C6(H6), C7(H7), C8(H8), C9(H9), C10(H10), C13(H13), C14(H14),
 C15(H15), C16(H16), C20(H20), C21(H21), C22(H22), C23(H23), C25(H25), C26(H26),
  C27(H27), C28(H28), C31(H31), C32(H32), C33(H33), C34(H34)
;
_olex2_submission_special_instructions 'No special instructions were received'

loop_
_space_group_symop_operation_xyz
'x, y, z'
'-x, -y, -z'

loop_
_atom_site_label
_atom_site_type_symbol
_atom_site_fract_x
_atom_site_fract_y
_atom_site_fract_z
_atom_site_U_iso_or_equiv
_atom_site_adp_type
_atom_site_occupancy
_atom_site_site_symmetry_order
_atom_site_calc_flag
_atom_site_refinement_flags_posn
_atom_site_refinement_flags_adp
_atom_site_refinement_flags_occupancy
_atom_site_disorder_assembly
_atom_site_disorder_group
Co1 Co 0.16226(6) 0.82596(6) 0.99629(5) 0.0303(2) Uani 1 1 d . . . . .
O1 O -0.0497(3) 0.8552(3) 0.9854(3) 0.0376(8) Uani 1 1 d . . . . .
O2 O 0.0450(3) 0.6804(3) 1.0363(3) 0.0428(9) Uani 1 1 d . . . . .
O3 O -0.5415(5) 0.9003(4) 0.9807(6) 0.114(2) Uani 1 1 d . . . . .
O4 O -0.6526(3) 0.7493(3) 1.0151(2) 0.0383(8) Uani 1 1 d . . . . .
O5 O 0.2272(4) 0.9942(3) 0.9365(3) 0.0447(9) Uani 1 1 d . . . . .
H5A H 0.308458 0.993566 0.945531 0.067 Uiso 1 1 d R U . . .
H5B H 0.168227 1.032806 0.972780 0.067 Uiso 1 1 d R U . . .
N1 N 0.2354(4) 0.8425(4) 0.8251(3) 0.0379(10) Uani 1 1 d . . . . .
N2 N 0.2421(4) 0.8454(4) 0.6654(3) 0.0411(10) Uani 1 1 d . . . . .
N3 N 0.3753(5) 0.8463(5) 0.6604(4) 0.0666(15) Uani 1 1 d . . . . .
N4 N 0.0898(4) 0.8290(4) 0.3162(3) 0.0404(10) Uani 1 1 d . . . . .
N5 N 0.0890(4) 0.8199(4) 0.1633(3) 0.0375(10) Uani 1 1 d . . . . .
N6 N -0.0451(5) 0.8292(5) 0.3241(4) 0.0680(16) Uani 1 1 d . . . . .
N7 N 0.3762(9) 0.4208(6) 0.2219(5) 0.099(2) Uani 1 1 d . . . . .
N8 N 0.2789(7) 0.5283(7) 0.3211(5) 0.100(2) Uani 1 1 d . . . . .
N9 N 0.3992(6) 0.4734(5) 0.3462(4) 0.0672(15) Uani 1 1 d . . . . .
C1 C -0.0570(4) 0.7465(5) 1.0141(3) 0.0328(11) Uani 1 1 d . . . . .
C2 C -0.1816(4) 0.7000(4) 1.0155(3) 0.0321(11) Uani 1 1 d . . . . .
C3 C -0.3008(5) 0.7673(4) 1.0064(4) 0.0355(11) Uani 1 1 d . . . . .
H3 H -0.303719 0.843550 0.998933 0.043 Uiso 1 1 calc R U . . .
C4 C -0.4174(5) 0.7236(4) 1.0081(3) 0.0334(11) Uani 1 1 d . . . . .
C5 C -0.5465(5) 0.7967(5) 1.0007(4) 0.0415(12) Uani 1 1 d . . . . .
C6 C -0.4098(5) 0.6125(5) 1.0131(4) 0.0468(13) Uani 1 1 d . . . . .
H6 H -0.485151 0.583412 1.010483 0.056 Uiso 1 1 calc R U . . .
C7 C -0.2897(5) 0.5443(5) 1.0222(5) 0.0550(15) Uani 1 1 d . . . . .
H7 H -0.285357 0.469098 1.026723 0.066 Uiso 1 1 calc R U . . .
C8 C -0.1770(5) 0.5867(5) 1.0244(4) 0.0470(13) Uani 1 1 d . . . . .
H8 H -0.097576 0.539718 1.031955 0.056 Uiso 1 1 calc R U . . .
C9 C 0.3648(6) 0.8441(6) 0.7584(4) 0.0574(16) Uani 1 1 d . . . . .
H9 H 0.441737 0.843658 0.780097 0.069 Uiso 1 1 calc R U . . .
C10 C 0.1613(6) 0.8427(5) 0.7637(4) 0.0496(14) Uani 1 1 d . . . . .
H10 H 0.065088 0.841175 0.786202 0.060 Uiso 1 1 calc R U . . .
C11 C 0.2026(5) 0.8419(5) 0.5763(4) 0.0400(13) Uani 1 1 d . . . . .
C12 C 0.1711(6) 0.7345(5) 0.5885(4) 0.0454(13) Uani 1 1 d . . . . .
C13 C 0.1729(7) 0.6278(5) 0.6850(4) 0.0613(17) Uani 1 1 d . . . . .
H13 H 0.194151 0.628638 0.745065 0.074 Uiso 1 1 calc R U . . .
C14 C 0.1447(8) 0.5274(6) 0.6904(5) 0.079(2) Uani 1 1 d . . . . .
H14 H 0.149648 0.458789 0.753113 0.095 Uiso 1 1 calc R U . . .
C15 C 0.1074(8) 0.5234(6) 0.6027(5) 0.077(2) Uani 1 1 d . . . . .
H15 H 0.088175 0.452395 0.607718 0.092 Uiso 1 1 calc R U . . .
C16 C 0.0996(6) 0.6226(5) 0.5112(4) 0.0603(17) Uani 1 1 d . . . . .
H16 H 0.072604 0.618968 0.454735 0.072 Uiso 1 1 calc R U . . .
C17 C 0.1314(5) 0.7308(5) 0.4994(4) 0.0413(12) Uani 1 1 d . . . . .
C18 C 0.1312(5) 0.8333(5) 0.4049(4) 0.0384(12) Uani 1 1 d . . . . .
C19 C 0.1654(5) 0.9391(5) 0.3918(4) 0.0391(12) Uani 1 1 d . . . . .
C20 C 0.1670(6) 1.0458(5) 0.2943(4) 0.0507(15) Uani 1 1 d . . . . .
H20 H 0.148518 1.044564 0.233220 0.061 Uiso 1 1 calc R U . . .
C21 C 0.1946(7) 1.1479(5) 0.2885(4) 0.0617(17) Uani 1 1 d . . . . .
H21 H 0.194060 1.215912 0.224156 0.074 Uiso 1 1 calc R U . . .
C22 C 0.2244(7) 1.1527(5) 0.3794(5) 0.0645(18) Uani 1 1 d . . . . .
H22 H 0.240716 1.224140 0.375222 0.077 Uiso 1 1 calc R U . . .
C23 C 0.2292(6) 1.0548(5) 0.4719(4) 0.0512(14) Uani 1 1 d . . . . .
H23 H 0.251658 1.059078 0.529980 0.061 Uiso 1 1 calc R U . . .
C24 C 0.2007(5) 0.9450(5) 0.4821(4) 0.0388(12) Uani 1 1 d . . . . .
C25 C 0.1654(5) 0.8220(5) 0.2221(4) 0.0482(14) Uani 1 1 d . . . . .
H25 H 0.261709 0.818990 0.199443 0.058 Uiso 1 1 calc R U . . .
C26 C -0.0392(6) 0.8235(6) 0.2307(4) 0.0581(17) Uani 1 1 d . . . . .
H26 H -0.118113 0.822158 0.212266 0.070 Uiso 1 1 calc R U . . .
C27 C 0.4536(9) 0.4125(7) 0.2861(6) 0.095(3) Uani 1 1 d . . . . .
H27 H 0.536209 0.368803 0.287925 0.114 Uiso 1 1 calc R U . . .
C28 C 0.2705(10) 0.4908(9) 0.2486(6) 0.102(3) Uani 1 1 d . . . . .
H28 H 0.196581 0.511443 0.218090 0.122 Uiso 1 1 calc R U . . .
C29 C 0.4496(7) 0.4873(6) 0.4241(5) 0.0603(16) Uani 1 1 d . . . . .
C30 C 0.4568(6) 0.3895(5) 0.5224(5) 0.0591(16) Uani 1 1 d . . . . .
C31 C 0.4125(7) 0.2769(6) 0.5511(5) 0.077(2) Uani 1 1 d . . . . .
H31 H 0.375598 0.266473 0.502976 0.092 Uiso 1 1 calc R U . . .
C32 C 0.4235(8) 0.1854(6) 0.6473(6) 0.088(2) Uani 1 1 d . . . . .
H32 H 0.397125 0.112419 0.662455 0.105 Uiso 1 1 calc R U . . .
C33 C 0.4737(7) 0.1972(6) 0.7249(5) 0.075(2) Uani 1 1 d . . . . .
H33 H 0.479996 0.133219 0.790717 0.090 Uiso 1 1 calc R U . . .
C34 C 0.5130(7) 0.3045(6) 0.7019(5) 0.0686(18) Uani 1 1 d . . . . .
H34 H 0.543118 0.312872 0.754599 0.082 Uiso 1 1 calc R U . . .
C35 C 0.5096(6) 0.4034(6) 0.6009(5) 0.0580(16) Uani 1 1 d . . . . .

loop_
_atom_site_aniso_label
_atom_site_aniso_U_11
_atom_site_aniso_U_22
_atom_site_aniso_U_33
_atom_site_aniso_U_23
_atom_site_aniso_U_13
_atom_site_aniso_U_12
Co1 0.0312(4) 0.0436(4) 0.0246(3) -0.0188(3) -0.0138(2) 0.0025(3)
O1 0.0325(19) 0.047(2) 0.0443(19) -0.0265(17) -0.0164(14) 0.0025(16)
O2 0.0293(19) 0.055(2) 0.049(2) -0.0213(17) -0.0181(15) 0.0002(16)
O3 0.057(3) 0.065(3) 0.269(7) -0.095(4) -0.085(4) 0.025(2)
O4 0.0280(18) 0.049(2) 0.0419(19) -0.0191(16) -0.0169(14) 0.0021(15)
O5 0.044(2) 0.049(2) 0.045(2) -0.0256(17) -0.0118(17) 0.0025(17)
N1 0.040(2) 0.057(3) 0.030(2) -0.0262(19) -0.0169(18) 0.004(2)
N2 0.047(3) 0.061(3) 0.024(2) -0.0230(19) -0.0153(18) 0.002(2)
N3 0.036(3) 0.136(5) 0.046(3) -0.054(3) -0.011(2) -0.004(3)
N4 0.043(3) 0.066(3) 0.027(2) -0.029(2) -0.0191(18) 0.004(2)
N5 0.035(2) 0.059(3) 0.029(2) -0.0263(19) -0.0140(17) 0.0046(19)
N6 0.040(3) 0.147(5) 0.038(3) -0.056(3) -0.014(2) 0.004(3)
N7 0.126(6) 0.108(6) 0.070(4) -0.038(4) -0.026(4) -0.025(5)
N8 0.092(5) 0.156(7) 0.080(4) -0.067(4) -0.046(4) 0.027(5)
N9 0.085(4) 0.070(4) 0.049(3) -0.025(3) -0.025(3) 0.005(3)
C1 0.022(2) 0.056(3) 0.027(2) -0.019(2) -0.0126(18) -0.001(2)
C2 0.028(2) 0.044(3) 0.029(2) -0.018(2) -0.0123(19) 0.001(2)
C3 0.038(3) 0.037(3) 0.038(3) -0.020(2) -0.013(2) 0.001(2)
C4 0.039(3) 0.041(3) 0.031(2) -0.021(2) -0.017(2) 0.004(2)
C5 0.040(3) 0.050(4) 0.052(3) -0.030(3) -0.025(2) 0.007(2)
C6 0.036(3) 0.054(4) 0.062(3) -0.028(3) -0.023(2) -0.002(2)
C7 0.038(3) 0.050(4) 0.097(5) -0.039(3) -0.036(3) 0.006(3)
C8 0.038(3) 0.051(4) 0.061(3) -0.029(3) -0.023(2) 0.011(2)
C9 0.042(3) 0.107(5) 0.037(3) -0.040(3) -0.016(2) 0.003(3)
C10 0.044(3) 0.088(4) 0.031(3) -0.035(3) -0.014(2) 0.000(3)
C11 0.045(3) 0.062(4) 0.022(2) -0.023(2) -0.014(2) -0.002(3)
C12 0.057(3) 0.057(4) 0.026(3) -0.018(2) -0.016(2) -0.003(3)
C13 0.096(5) 0.059(4) 0.037(3) -0.012(3) -0.037(3) -0.011(3)
C14 0.122(6) 0.068(5) 0.050(4) -0.007(3) -0.043(4) -0.020(4)
C15 0.117(6) 0.064(5) 0.065(4) -0.026(4) -0.035(4) -0.020(4)
C16 0.086(5) 0.063(4) 0.044(3) -0.018(3) -0.033(3) -0.016(3)
C17 0.051(3) 0.055(3) 0.027(2) -0.020(2) -0.015(2) -0.006(3)
C18 0.040(3) 0.065(4) 0.025(2) -0.028(2) -0.015(2) 0.000(2)
C19 0.038(3) 0.061(4) 0.026(2) -0.023(2) -0.015(2) 0.008(2)
C20 0.057(4) 0.066(4) 0.032(3) -0.020(3) -0.022(2) 0.009(3)
C21 0.084(5) 0.057(4) 0.040(3) -0.008(3) -0.029(3) -0.003(3)
C22 0.095(5) 0.055(4) 0.048(3) -0.017(3) -0.027(3) -0.013(3)
C23 0.066(4) 0.060(4) 0.038(3) -0.021(3) -0.025(3) -0.007(3)
C24 0.046(3) 0.052(3) 0.023(2) -0.019(2) -0.012(2) 0.001(2)
C25 0.040(3) 0.086(4) 0.037(3) -0.039(3) -0.019(2) 0.007(3)
C26 0.038(3) 0.111(5) 0.042(3) -0.044(3) -0.018(2) 0.004(3)
C27 0.114(7) 0.108(7) 0.084(5) -0.053(5) -0.045(5) 0.014(5)
C28 0.102(7) 0.153(9) 0.066(5) -0.055(5) -0.027(5) -0.006(6)
C29 0.066(4) 0.069(5) 0.048(3) -0.021(3) -0.023(3) -0.001(3)
C30 0.060(4) 0.062(4) 0.048(3) -0.015(3) -0.018(3) 0.000(3)
C31 0.087(5) 0.070(5) 0.062(4) -0.008(4) -0.027(4) -0.018(4)
C32 0.112(7) 0.059(5) 0.079(5) -0.013(4) -0.025(4) -0.020(4)
C33 0.075(5) 0.079(5) 0.053(4) -0.008(4) -0.022(3) -0.006(4)
C34 0.074(5) 0.070(5) 0.049(4) -0.012(3) -0.020(3) -0.002(4)
C35 0.063(4) 0.063(4) 0.044(3) -0.020(3) -0.013(3) -0.002(3)

loop_
_atom_type_symbol
_atom_type_description
_atom_type_scat_dispersion_real
_atom_type_scat_dispersion_imag
_atom_type_scat_source
C C 0.0033 0.0016 'International Tables Vol C Tables 4.2.6.8 and 6.1.1.4'
H H 0.0000 0.0000 'International Tables Vol C Tables 4.2.6.8 and 6.1.1.4'
Co Co 0.3494 0.9721 'International Tables Vol C Tables 4.2.6.8 and 6.1.1.4'
N N 0.0061 0.0033 'International Tables Vol C Tables 4.2.6.8 and 6.1.1.4'
O O 0.0106 0.0060 'International Tables Vol C Tables 4.2.6.8 and 6.1.1.4'

loop_
_geom_angle_atom_site_label_1
_geom_angle_atom_site_label_2
_geom_angle_atom_site_label_3
_geom_angle
_geom_angle_site_symmetry_1
_geom_angle_site_symmetry_3
_geom_angle_publ_flag
O2 Co1 O1 60.30(13) . . ?
O4 Co1 O1 162.51(13) 1_655 . ?
O4 Co1 O2 102.31(14) 1_655 . ?
O4 Co1 O5 94.41(14) 1_655 . ?
O4 Co1 N1 87.90(14) 1_655 . ?
O4 Co1 N5 93.44(14) 1_655 1_556 ?
O5 Co1 O1 102.78(14) . . ?
O5 Co1 O2 162.54(13) . . ?
O5 Co1 N1 87.93(14) . . ?
O5 Co1 N5 89.07(14) . 1_556 ?
N1 Co1 O1 89.46(13) . . ?
N1 Co1 O2 87.68(14) . . ?
N5 Co1 O1 90.11(13) 1_556 . ?
N5 Co1 O2 94.86(14) 1_556 . ?
N5 Co1 N1 176.80(15) 1_556 . ?
C1 O1 Co1 89.5(3) . . ?
C1 O2 Co1 91.3(3) . . ?
C5 O4 Co1 127.9(3) . 1_455 ?
Co1 O5 H5A 111.3 . . ?
Co1 O5 H5B 110.8 . . ?
H5A O5 H5B 107.6 . . ?
C9 N1 Co1 129.9(3) . . ?
C10 N1 Co1 127.3(3) . . ?
C10 N1 C9 102.5(4) . . ?
N3 N2 C11 122.3(4) . . ?
C10 N2 N3 109.4(4) . . ?
C10 N2 C11 128.2(4) . . ?
C9 N3 N2 102.4(4) . . ?
N6 N4 C18 121.1(4) . . ?
C25 N4 N6 108.9(4) . . ?
C25 N4 C18 130.0(4) . . ?
C25 N5 Co1 126.3(3) . 1_554 ?
C25 N5 C26 101.6(4) . . ?
C26 N5 Co1 131.8(3) . 1_554 ?
C26 N6 N4 102.6(4) . . ?
C27 N7 C28 102.0(7) . . ?
C28 N8 N9 102.5(6) . . ?
N8 N9 C29 122.5(5) . . ?
C27 N9 N8 108.5(6) . . ?
C27 N9 C29 129.0(6) . . ?
O1 C1 C2 120.4(4) . . ?
O2 C1 O1 118.8(4) . . ?
O2 C1 C2 120.8(5) . . ?
C3 C2 C1 121.3(4) . . ?
C3 C2 C8 119.1(5) . . ?
C8 C2 C1 119.6(4) . . ?
C2 C3 H3 119.4 . . ?
C2 C3 C4 121.3(5) . . ?
C4 C3 H3 119.4 . . ?
C3 C4 C5 120.6(5) . . ?
C6 C4 C3 119.0(4) . . ?
C6 C4 C5 120.4(5) . . ?
O3 C5 O4 124.5(5) . . ?
O3 C5 C4 117.5(5) . . ?
O4 C5 C4 117.9(5) . . ?
C4 C6 H6 120.1 . . ?
C4 C6 C7 119.8(5) . . ?
C7 C6 H6 120.1 . . ?
C6 C7 H7 119.6 . . ?
C8 C7 C6 120.7(5) . . ?
C8 C7 H7 119.6 . . ?
C2 C8 H8 120.0 . . ?
C7 C8 C2 120.0(5) . . ?
C7 C8 H8 120.0 . . ?
N1 C9 H9 122.4 . . ?
N3 C9 N1 115.1(5) . . ?
N3 C9 H9 122.4 . . ?
N1 C10 N2 110.7(5) . . ?
N1 C10 H10 124.7 . . ?
N2 C10 H10 124.7 . . ?
C12 C11 N2 117.9(4) . . ?
C24 C11 N2 118.4(5) . . ?
C24 C11 C12 123.7(4) . . ?
C11 C12 C13 124.2(5) . . ?
C11 C12 C17 118.0(4) . . ?
C13 C12 C17 117.8(5) . . ?
C12 C13 H13 119.4 . . ?
C14 C13 C12 121.2(5) . . ?
C14 C13 H13 119.4 . . ?
C13 C14 H14 119.5 . . ?
C13 C14 C15 121.0(6) . . ?
C15 C14 H14 119.5 . . ?
C14 C15 H15 119.9 . . ?
C16 C15 C14 120.1(6) . . ?
C16 C15 H15 119.9 . . ?
C15 C16 H16 119.3 . . ?
C15 C16 C17 121.5(5) . . ?
C17 C16 H16 119.3 . . ?
C16 C17 C12 118.3(5) . . ?
C18 C17 C12 118.3(5) . . ?
C18 C17 C16 123.4(4) . . ?
C17 C18 N4 117.9(5) . . ?
C19 C18 N4 118.5(4) . . ?
C19 C18 C17 123.6(4) . . ?
C18 C19 C20 124.4(4) . . ?
C18 C19 C24 118.7(4) . . ?
C20 C19 C24 116.9(5) . . ?
C19 C20 H20 119.1 . . ?
C21 C20 C19 121.8(5) . . ?
C21 C20 H20 119.1 . . ?
C20 C21 H21 119.7 . . ?
C20 C21 C22 120.6(5) . . ?
C22 C21 H21 119.7 . . ?
C21 C22 H22 119.8 . . ?
C23 C22 C21 120.5(6) . . ?
C23 C22 H22 119.8 . . ?
C22 C23 H23 119.5 . . ?
C22 C23 C24 121.0(5) . . ?
C24 C23 H23 119.5 . . ?
C11 C24 C19 117.6(5) . . ?
C11 C24 C23 123.2(4) . . ?
C23 C24 C19 119.2(4) . . ?
N4 C25 N5 111.8(5) . . ?
N4 C25 H25 124.1 . . ?
N5 C25 H25 124.1 . . ?
N5 C26 H26 122.5 . . ?
N6 C26 N5 115.1(5) . . ?
N6 C26 H26 122.5 . . ?
N7 C27 H27 124.1 . . ?
N9 C27 N7 111.8(8) . . ?
N9 C27 H27 124.1 . . ?
N7 C28 H28 122.4 . . ?
N8 C28 N7 115.2(8) . . ?
N8 C28 H28 122.4 . . ?
C30 C29 N9 118.2(6) . . ?
C35 C29 N9 119.0(5) 2_666 . ?
C35 C29 C30 122.8(6) 2_666 . ?
C29 C30 C31 123.7(6) . . ?
C29 C30 C35 118.2(6) . . ?
C31 C30 C35 118.1(5) . . ?
C30 C31 H31 119.6 . . ?
C32 C31 C30 120.8(7) . . ?
C32 C31 H31 119.6 . . ?
C31 C32 H32 119.0 . . ?
C31 C32 C33 121.9(7) . . ?
C33 C32 H32 119.0 . . ?
C32 C33 H33 120.6 . . ?
C34 C33 C32 118.8(6) . . ?
C34 C33 H33 120.6 . . ?
C33 C34 H34 118.8 . . ?
C33 C34 C35 122.4(6) . . ?
C35 C34 H34 118.8 . . ?
C29 C35 C30 119.0(5) 2_666 . ?
C29 C35 C34 123.1(6) 2_666 . ?
C34 C35 C30 117.8(6) . . ?

loop_
_geom_bond_atom_site_label_1
_geom_bond_atom_site_label_2
_geom_bond_distance
_geom_bond_site_symmetry_2
_geom_bond_publ_flag
Co1 O1 2.182(3) . ?
Co1 O2 2.154(4) . ?
Co1 O4 2.020(3) 1_655 ?
Co1 O5 2.078(4) . ?
Co1 N1 2.152(4) . ?
Co1 N5 2.143(4) 1_556 ?
O1 C1 1.275(6) . ?
O2 C1 1.256(5) . ?
O3 C5 1.234(6) . ?
O4 C5 1.251(6) . ?
O5 H5A 0.8794 . ?
O5 H5B 0.8788 . ?
N1 C9 1.336(6) . ?
N1 C10 1.312(6) . ?
N2 N3 1.345(6) . ?
N2 C10 1.323(6) . ?
N2 C11 1.437(6) . ?
N3 C9 1.310(6) . ?
N4 N6 1.348(6) . ?
N4 C18 1.448(5) . ?
N4 C25 1.306(5) . ?
N5 C25 1.312(6) . ?
N5 C26 1.340(6) . ?
N6 C26 1.304(6) . ?
N7 C27 1.335(9) . ?
N7 C28 1.340(10) . ?
N8 N9 1.377(8) . ?
N8 C28 1.317(9) . ?
N9 C27 1.310(9) . ?
N9 C29 1.423(8) . ?
C1 C2 1.491(6) . ?
C2 C3 1.374(6) . ?
C2 C8 1.392(7) . ?
C3 H3 0.9300 . ?
C3 C4 1.393(6) . ?
C4 C5 1.486(7) . ?
C4 C6 1.382(7) . ?
C6 H6 0.9300 . ?
C6 C7 1.386(7) . ?
C7 H7 0.9300 . ?
C7 C8 1.372(7) . ?
C8 H8 0.9300 . ?
C9 H9 0.9300 . ?
C10 H10 0.9300 . ?
C11 C12 1.390(7) . ?
C11 C24 1.387(7) . ?
C12 C13 1.428(7) . ?
C12 C17 1.440(6) . ?
C13 H13 0.9300 . ?
C13 C14 1.329(8) . ?
C14 H14 0.9300 . ?
C14 C15 1.409(8) . ?
C15 H15 0.9300 . ?
C15 C16 1.353(8) . ?
C16 H16 0.9300 . ?
C16 C17 1.404(7) . ?
C17 C18 1.383(7) . ?
C18 C19 1.375(7) . ?
C19 C20 1.431(7) . ?
C19 C24 1.444(6) . ?
C20 H20 0.9300 . ?
C20 C21 1.347(8) . ?
C21 H21 0.9300 . ?
C21 C22 1.415(8) . ?
C22 H22 0.9300 . ?
C22 C23 1.346(7) . ?
C23 H23 0.9300 . ?
C23 C24 1.421(7) . ?
C25 H25 0.9300 . ?
C26 H26 0.9300 . ?
C27 H27 0.9300 . ?
C28 H28 0.9300 . ?
C29 C30 1.396(8) . ?
C29 C35 1.389(8) 2_666 ?
C30 C31 1.428(9) . ?
C30 C35 1.446(8) . ?
C31 H31 0.9300 . ?
C31 C32 1.352(9) . ?
C32 H32 0.9300 . ?
C32 C33 1.404(10) . ?
C33 H33 0.9300 . ?
C33 C34 1.367(9) . ?
C34 H34 0.9300 . ?
C34 C35 1.416(8) . ?

loop_
_geom_torsion_atom_site_label_1
_geom_torsion_atom_site_label_2
_geom_torsion_atom_site_label_3
_geom_torsion_atom_site_label_4
_geom_torsion
_geom_torsion_site_symmetry_1
_geom_torsion_site_symmetry_2
_geom_torsion_site_symmetry_3
_geom_torsion_site_symmetry_4
_geom_torsion_publ_flag
Co1 O1 C1 O2 2.1(4) . . . . ?
Co1 O1 C1 C2 -174.8(3) . . . . ?
Co1 O2 C1 O1 -2.1(4) . . . . ?
Co1 O2 C1 C2 174.7(3) . . . . ?
Co1 O4 C5 O3 6.4(8) 1_455 . . . ?
Co1 O4 C5 C4 -173.7(3) 1_455 . . . ?
Co1 N1 C9 N3 174.9(4) . . . . ?
Co1 N1 C10 N2 -175.1(3) . . . . ?
Co1 N5 C25 N4 173.6(3) 1_554 . . . ?
Co1 N5 C26 N6 -173.6(4) 1_554 . . . ?
O1 C1 C2 C3 -12.0(6) . . . . ?
O1 C1 C2 C8 167.0(4) . . . . ?
O2 C1 C2 C3 171.2(4) . . . . ?
O2 C1 C2 C8 -9.8(6) . . . . ?
N2 N3 C9 N1 -0.3(7) . . . . ?
N2 C11 C12 C13 1.3(8) . . . . ?
N2 C11 C12 C17 179.9(4) . . . . ?
N2 C11 C24 C19 177.9(4) . . . . ?
N2 C11 C24 C23 -3.2(8) . . . . ?
N3 N2 C10 N1 0.4(6) . . . . ?
N3 N2 C11 C12 98.2(6) . . . . ?
N3 N2 C11 C24 -80.5(7) . . . . ?
N4 N6 C26 N5 -0.1(7) . . . . ?
N4 C18 C19 C20 -2.0(7) . . . . ?
N4 C18 C19 C24 177.2(4) . . . . ?
N6 N4 C18 C17 80.1(7) . . . . ?
N6 N4 C18 C19 -98.5(6) . . . . ?
N6 N4 C25 N5 1.3(6) . . . . ?
N8 N9 C27 N7 -1.0(9) . . . . ?
N8 N9 C29 C30 116.0(7) . . . . ?
N8 N9 C29 C35 -64.4(9) . . . 2_666 ?
N9 N8 C28 N7 -2.3(10) . . . . ?
N9 C29 C30 C31 -2.0(10) . . . . ?
N9 C29 C30 C35 179.3(5) . . . . ?
C1 C2 C3 C4 -179.7(4) . . . . ?
C1 C2 C8 C7 -177.9(4) . . . . ?
C2 C3 C4 C5 178.7(4) . . . . ?
C2 C3 C4 C6 -3.4(7) . . . . ?
C3 C2 C8 C7 1.1(7) . . . . ?
C3 C4 C5 O3 7.7(7) . . . . ?
C3 C4 C5 O4 -172.2(4) . . . . ?
C3 C4 C6 C7 3.2(7) . . . . ?
C4 C6 C7 C8 -1.0(8) . . . . ?
C5 C4 C6 C7 -178.8(5) . . . . ?
C6 C4 C5 O3 -170.2(5) . . . . ?
C6 C4 C5 O4 9.9(7) . . . . ?
C6 C7 C8 C2 -1.2(8) . . . . ?
C8 C2 C3 C4 1.2(7) . . . . ?
C9 N1 C10 N2 -0.6(6) . . . . ?
C10 N1 C9 N3 0.6(7) . . . . ?
C10 N2 N3 C9 0.0(6) . . . . ?
C10 N2 C11 C12 -78.3(7) . . . . ?
C10 N2 C11 C24 103.0(6) . . . . ?
C11 N2 N3 C9 -177.1(5) . . . . ?
C11 N2 C10 N1 177.3(5) . . . . ?
C11 C12 C13 C14 -178.5(6) . . . . ?
C11 C12 C17 C16 179.9(5) . . . . ?
C11 C12 C17 C18 2.2(8) . . . . ?
C12 C11 C24 C19 -0.7(8) . . . . ?
C12 C11 C24 C23 178.2(5) . . . . ?
C12 C13 C14 C15 -2.2(11) . . . . ?
C12 C17 C18 N4 -179.4(4) . . . . ?
C12 C17 C18 C19 -0.8(8) . . . . ?
C13 C12 C17 C16 -1.4(8) . . . . ?
C13 C12 C17 C18 -179.1(5) . . . . ?
C13 C14 C15 C16 -0.1(12) . . . . ?
C14 C15 C16 C17 1.6(11) . . . . ?
C15 C16 C17 C12 -0.8(9) . . . . ?
C15 C16 C17 C18 176.8(6) . . . . ?
C16 C17 C18 N4 3.0(8) . . . . ?
C16 C17 C18 C19 -178.4(5) . . . . ?
C17 C12 C13 C14 2.9(9) . . . . ?
C17 C18 C19 C20 179.4(5) . . . . ?
C17 C18 C19 C24 -1.4(8) . . . . ?
C18 N4 N6 C26 -179.4(5) . . . . ?
C18 N4 C25 N5 179.9(5) . . . . ?
C18 C19 C20 C21 176.6(5) . . . . ?
C18 C19 C24 C11 2.1(7) . . . . ?
C18 C19 C24 C23 -176.8(5) . . . . ?
C19 C20 C21 C22 0.6(9) . . . . ?
C20 C19 C24 C11 -178.6(4) . . . . ?
C20 C19 C24 C23 2.4(7) . . . . ?
C20 C21 C22 C23 1.8(10) . . . . ?
C21 C22 C23 C24 -1.9(10) . . . . ?
C22 C23 C24 C11 -179.1(5) . . . . ?
C22 C23 C24 C19 -0.3(8) . . . . ?
C24 C11 C12 C13 179.9(5) . . . . ?
C24 C11 C12 C17 -1.5(8) . . . . ?
C24 C19 C20 C21 -2.6(8) . . . . ?
C25 N4 N6 C26 -0.7(6) . . . . ?
C25 N4 C18 C17 -98.3(7) . . . . ?
C25 N4 C18 C19 83.0(7) . . . . ?
C25 N5 C26 N6 0.8(7) . . . . ?
C26 N5 C25 N4 -1.3(6) . . . . ?
C27 N7 C28 N8 1.7(11) . . . . ?
C27 N9 C29 C30 -65.4(10) . . . . ?
C27 N9 C29 C35 114.2(8) . . . 2_666 ?
C28 N7 C27 N9 -0.3(10) . . . . ?
C28 N8 N9 C27 1.9(9) . . . . ?
C28 N8 N9 C29 -179.2(6) . . . . ?
C29 N9 C27 N7 -179.8(6) . . . . ?
C29 C30 C31 C32 179.3(7) . . . . ?
C29 C30 C35 C29 0.2(10) . . . 2_666 ?
C29 C30 C35 C34 178.3(5) . . . . ?
C30 C31 C32 C33 2.4(12) . . . . ?
C31 C30 C35 C29 -178.6(6) . . . 2_666 ?
C31 C30 C35 C34 -0.5(9) . . . . ?
C31 C32 C33 C34 -0.3(12) . . . . ?
C32 C33 C34 C35 -2.2(11) . . . . ?
C33 C34 C35 C29 -179.4(6) . . . 2_666 ?
C33 C34 C35 C30 2.6(10) . . . . ?
C35 C29 C30 C31 178.5(6) 2_666 . . . ?
C35 C29 C30 C35 -0.2(11) 2_666 . . . ?
C35 C30 C31 C32 -1.9(10) . . . . ?
